data_9004255
loop_
_publ_author_name
'Ercit, T. S.'
'Cerny, P.'
'Hawthorne, F. C.'

_publ_section_title
;
 The crystal chemistry of simpsonite
;
_journal_name_full 'The Canadian Mineralogist'
_journal_page_first 663
_journal_page_last 671
_journal_volume 30
_journal_year 1992
_chemical_formula_sum 'Al4 H O14 Ta3'
_chemical_name_mineral Simpsonite
_space_group_IT_number 143
_symmetry_space_group_name_Hall 'P 3'
_symmetry_space_group_name_H-M 'P 3'
_cell_angle_alpha 90
_cell_angle_beta 90
_cell_angle_gamma 120
_cell_formula_units_Z 1
_cell_length_a 7.381
_cell_length_b 7.381
_cell_length_c 4.516
_cell_volume 213.066
_database_code_amcsd 0005281
_exptl_crystal_density_diffrn 6.825
_cod_original_formula_sum 'Ta3 Al4 O14 H'
_cod_database_code 9004255

loop_
_space_group_symop_operation_xyz
x,y,z
-y,x-y,z
-x+y,-x,z

loop_
_atom_site_aniso_label
_atom_site_aniso_U_11
_atom_site_aniso_U_22
_atom_site_aniso_U_33
_atom_site_aniso_U_12
_atom_site_aniso_U_13
_atom_site_aniso_U_23
Ta 0.00850 0.00880 0.01190 0.00420 0.00090 0.00030
Al1 0.01200 0.01490 0.01390 0.00590 0.00140 0.00070
Al2 0.00870 0.00870 0.01590 0.00000 0.00000 0.00000
O1 0.00770 0.01250 0.01480 -0.00020 0.00200 0.00070
O2 0.02610 0.04640 0.01540 0.02950 -0.00550 -0.00700
O3 0.02310 0.01460 0.01110 0.01020 -0.00670 -0.00240
O4 0.01120 0.02390 0.02100 -0.00030 0.00630 0.00460
O5 0.00950 0.00950 0.00530 0.00480 0.00000 0.00000
O-H6 0.03540 0.03540 0.00980 0.00000 0.00000 0.01770

loop_
_atom_site_label
_atom_site_fract_x
_atom_site_fract_y
_atom_site_fract_z
_atom_site_type_symbol
_atom_site_attached_hydrogens
Ta 0.11180 0.39100 0.00000 Ta 0
Al1 0.42300 0.30300 0.49600 Al 0
Al2 0.00000 0.00000 0.49900 Al 0
O1 0.24600 0.06200 0.73000 O 0
O2 0.39200 0.47200 0.77700 O 0
O3 0.19200 0.23800 0.27400 O 0
O4 0.48200 0.11100 0.26500 O 0
O5 0.33333 0.66667 0.19400 O 0
O-H6 0.66667 0.33333 0.69100 O 1

loop_
_cod_changelog_entry_id
_cod_changelog_entry_author
_cod_changelog_entry_date
_cod_changelog_entry_text
1
;cod-tools version 3.8.0
Id: cif_guess_AMCSD_atom_types 9574 2023-05-10 09:00:05Z saulius
;
2023-05-10T18:48:46+03:00
;Derived atom types and hydrogen counts
from atom names that follow the AMCSD naming convention
(Wat == water, O-H == hydroxyl).
;
2
;cod-tools version 3.10.1
Id: cif_fix_AMCSD_aniso_labels 10200 2024-08-01 14:09:44Z saulius
;
2024-08-02T12:20:31+03:00
;Changed the following '_atom_site_aniso_label' values:
'OH6' -> 'O-H6'
;

loop_
_cod_related_entry_id
_cod_related_entry_database
_cod_related_entry_code
1 AMCSD 0005281
